data_2021323
loop_
_publ_author_name
'Guajardo, Juana'
'Iba\~nez, Andr\'es'
'Guerchais, Veronique'
'Vega, Andr\'es'
'Moya, Sergio'
'Aguirre, Pedro'

_publ_section_title
;
 Ruthenium(II)--carbonyl complexes containing two <i>N</i>-monodentate
 1,8-naphthyridine ligands: active catalysis in transfer hydrogenation
 reactions
;
_journal_coeditor_code LF3077
_journal_issue 11
_journal_name_full 'Acta Crystallographica Section C'
_journal_page_first
;
;
_journal_paper_doi 10.1107/S2053229618014201
_journal_volume 74
_journal_year 2018
_chemical_formula_iupac '[Ru Cl2 (C15 H12 N2 O)2 (C O)2]'
_chemical_formula_moiety 'C32 H24 Cl2 N4 O4 Ru'
_chemical_formula_sum 'C32 H24 Cl2 N4 O4 Ru'
_chemical_formula_weight 700.54
_chemical_name_systematic
<i>cis</i>-Dicarbonyldichloridobis[2-(2-methoxyphenyl)-1,8-naphthyridine-\k<i>N</i>^8^]ruthenium(II)
_space_group_crystal_system monoclinic
_space_group_IT_number 15
_space_group_name_Hall '-C 2yc'
_space_group_name_H-M_alt 'C 1 2/c 1'
_symmetry_space_group_name_Hall '-C 2yc'
_symmetry_space_group_name_H-M 'C 1 2/c 1'
_atom_sites_solution_hydrogens geom
_audit_creation_method SHELXL-2014/7
_cell_angle_alpha 90
_cell_angle_beta 94.918(2)
_cell_angle_gamma 90
_cell_formula_units_Z 8
_cell_length_a 19.106(3)
_cell_length_b 12.1967(16)
_cell_length_c 29.420(4)
_cell_measurement_reflns_used 999
_cell_measurement_temperature 296(2)
_cell_measurement_theta_max 46.865
_cell_measurement_theta_min 4.464
_cell_volume 6830.5(17)
_computing_cell_refinement
;
SMART (Bruker, 2012)
;
_computing_data_collection
;
SMART (Bruker, 2012)
;
_computing_data_reduction
;
SAINT (Bruker, 2012)
;
_computing_molecular_graphics
;
SHELXTL (Bruker, 2012)
;
_computing_publication_material
;
publCIF (Westrip, 2010)
;
_computing_structure_refinement
;
SHELXL2014 (Sheldrick, 2015)
;
_computing_structure_solution
;
SHELXS97 (Sheldrick, 2008)
;
_diffrn_ambient_temperature 296(2)
_diffrn_measured_fraction_theta_full 0.998
_diffrn_measured_fraction_theta_max 0.997
_diffrn_measurement_device_type 'Bruker SMART CCD area detector'
_diffrn_measurement_method 'phi and omega scans'
_diffrn_radiation_type MoK\a
_diffrn_radiation_wavelength 0.71073
_diffrn_reflns_av_R_equivalents 0.0472
_diffrn_reflns_av_unetI/netI 0.0466
_diffrn_reflns_limit_h_max 23
_diffrn_reflns_limit_h_min -23
_diffrn_reflns_limit_k_max 15
_diffrn_reflns_limit_k_min -15
_diffrn_reflns_limit_l_max 36
_diffrn_reflns_limit_l_min -36
_diffrn_reflns_number 26258
_diffrn_reflns_theta_full 25.242
_diffrn_reflns_theta_max 26.000
_diffrn_reflns_theta_min 2.071
_diffrn_source 'sealed tube'
_exptl_absorpt_coefficient_mu 0.658
_exptl_absorpt_correction_T_max 0.964
_exptl_absorpt_correction_T_min 0.819
_exptl_absorpt_correction_type empirical
_exptl_absorpt_process_details
;
(SADABS; Bruker, 2012)
;
_exptl_crystal_colour yellow
_exptl_crystal_density_diffrn 1.362
_exptl_crystal_description plate
_exptl_crystal_F_000 2832
_exptl_crystal_size_max 0.27
_exptl_crystal_size_mid 0.26
_exptl_crystal_size_min 0.05
_refine_diff_density_max 0.590
_refine_diff_density_min -0.249
_refine_ls_extinction_method none
_refine_ls_goodness_of_fit_ref 0.980
_refine_ls_hydrogen_treatment constr
_refine_ls_matrix_type full
_refine_ls_number_parameters 391
_refine_ls_number_reflns 6683
_refine_ls_number_restraints 0
_refine_ls_restrained_S_all 0.980
_refine_ls_R_factor_all 0.0643
_refine_ls_R_factor_gt 0.0417
_refine_ls_shift/su_max 0.003
_refine_ls_shift/su_mean 0.000
_refine_ls_structure_factor_coef Fsqd
_refine_ls_weighting_details 'w=1/[\s^2^(Fo^2^)+(0.0521P)^2^] where P=(Fo^2^+2Fc^2^)/3'
_refine_ls_weighting_scheme calc
_refine_ls_wR_factor_gt 0.0921
_refine_ls_wR_factor_ref 0.1031
_reflns_number_gt 4821
_reflns_number_total 6683
_reflns_threshold_expression 'I > 2\s(I)'
_cod_data_source_file lf3077sup1.cif
_cod_data_source_block Ru_B
_cod_database_code 2021323
_shelx_space_group_comment
;
The symmetry employed for this shelxl refinement is uniquely defined
by the following loop, which should always be used as a source of
symmetry information in preference to the above space-group names.
They are only intended as comments.
;

loop_
_space_group_symop_operation_xyz
'x, y, z'
'-x, y, -z+1/2'
'x+1/2, y+1/2, z'
'-x+1/2, y+1/2, -z+1/2'
'-x, -y, -z'
'x, -y, z-1/2'
'-x+1/2, -y+1/2, -z'
'x+1/2, -y+1/2, z-1/2'

loop_
_atom_site_type_symbol
_atom_site_label
_atom_site_fract_x
_atom_site_fract_y
_atom_site_fract_z
_atom_site_U_iso_or_equiv
_atom_site_adp_type
_atom_site_calc_flag
_atom_site_occupancy
Ru Ru1 0.58887(2) 0.30746(2) 0.88488(2) 0.04548(10) Uani d 1
C C1 0.56541(19) 0.3277(3) 0.82276(13) 0.0574(9) Uani d 1
C C2 0.67357(18) 0.2447(2) 0.87104(10) 0.0475(8) Uani d 1
C C1A 0.60203(18) 0.3902(3) 0.98273(12) 0.0595(9) Uani d 1
H H1A 0.5823 0.4505 0.9672 0.071 Uiso calc 1
C C2A 0.6143(2) 0.3975(3) 1.02998(12) 0.0670(10) Uani d 1
H H2A 0.6022 0.4607 1.0452 0.080 Uiso calc 1
C C3A 0.6440(2) 0.3115(3) 1.05355(12) 0.0640(10) Uani d 1
H H3A 0.6523 0.3148 1.0851 0.077 Uiso calc 1
C C4A 0.69308(18) 0.1225(3) 1.05043(12) 0.0602(9) Uani d 1
H H4A 0.7054 0.1214 1.0817 0.072 Uiso calc 1
C C5A 0.70469(18) 0.0335(3) 1.02466(12) 0.0593(9) Uani d 1
H H5A 0.7242 -0.0296 1.0382 0.071 Uiso calc 1
C C6A 0.67341(19) -0.1639(3) 0.95871(14) 0.0630(9) Uani d 1
C C7A 0.6776(2) -0.2493(3) 0.92799(16) 0.0853(13) Uani d 1
H H7A 0.6616 -0.3187 0.9352 0.102 Uiso calc 1
C C8A 0.7050(3) -0.2322(4) 0.88716(17) 0.0973(15) Uani d 1
H H8A 0.7076 -0.2903 0.8669 0.117 Uiso calc 1
C C9A 0.7287(3) -0.1303(3) 0.87556(14) 0.0911(14) Uani d 1
H H9A 0.7478 -0.1194 0.8479 0.109 Uiso calc 1
C C10A 0.7237(2) -0.0444(3) 0.90576(13) 0.0696(10) Uani d 1
H H10A 0.7394 0.0248 0.8981 0.083 Uiso calc 1
C C11A 0.69602(17) -0.0591(3) 0.94685(12) 0.0529(8) Uani d 1
C C12A 0.68695(17) 0.0370(2) 0.97698(11) 0.0481(8) Uani d 1
C C13A 0.64815(16) 0.2151(2) 0.98181(10) 0.0434(7) Uani d 1
C C14A 0.66220(17) 0.2167(3) 1.02955(11) 0.0507(8) Uani d 1
C C15A 0.6313(3) -0.2821(3) 1.01492(19) 0.1098(17) Uani d 1
H H15A 0.5923 -0.3119 0.9961 0.165 Uiso calc 1
H H15B 0.6198 -0.2790 1.0460 0.165 Uiso calc 1
H H15C 0.6718 -0.3281 1.0130 0.165 Uiso calc 1
C C1B 0.50260(16) 0.1337(3) 0.92418(11) 0.0532(8) Uani d 1
H H1B 0.4954 0.1919 0.9437 0.064 Uiso calc 1
C C2B 0.47464(19) 0.0325(3) 0.93435(13) 0.0659(10) Uani d 1
H H2B 0.4489 0.0240 0.9595 0.079 Uiso calc 1
C C3B 0.4857(2) -0.0534(3) 0.90678(13) 0.0709(11) Uani d 1
H H3B 0.4690 -0.1226 0.9136 0.085 Uiso calc 1
C C4B 0.5346(2) -0.1225(3) 0.83629(15) 0.0778(11) Uani d 1
H H4B 0.5195 -0.1937 0.8410 0.093 Uiso calc 1
C C5B 0.5680(2) -0.0985(3) 0.79948(14) 0.0765(11) Uani d 1
H H5B 0.5761 -0.1533 0.7786 0.092 Uiso calc 1
C C6B 0.6738(2) -0.0260(4) 0.73118(14) 0.0803(12) Uani d 1
C C7B 0.6971(3) 0.0002(5) 0.68881(16) 0.0978(16) Uani d 1
H H7B 0.7323 -0.0414 0.6772 0.117 Uiso calc 1
C C8B 0.6683(3) 0.0867(5) 0.66446(15) 0.0948(15) Uani d 1
H H8B 0.6824 0.1012 0.6356 0.114 Uiso calc 1
C C9B 0.6189(2) 0.1530(4) 0.68186(14) 0.0834(12) Uani d 1
H H9B 0.6012 0.2137 0.6656 0.100 Uiso calc 1
C C10B 0.59576(19) 0.1281(3) 0.72396(13) 0.0671(10) Uani d 1
H H10B 0.5623 0.1728 0.7358 0.081 Uiso calc 1
C C11B 0.62107(19) 0.0389(3) 0.74870(12) 0.0636(10) Uani d 1
C C12B 0.59090(18) 0.0096(3) 0.79207(12) 0.0569(9) Uani d 1
C C13B 0.54800(16) 0.0672(2) 0.85893(10) 0.0466(7) Uani d 1
C C14B 0.52218(18) -0.0383(3) 0.86826(12) 0.0596(9) Uani d 1
C C15B 0.7537(3) -0.1769(5) 0.7428(2) 0.161(3) Uani d 1
H H15D 0.7384 -0.2082 0.7137 0.241 Uiso calc 1
H H15E 0.7646 -0.2345 0.7645 0.241 Uiso calc 1
H H15F 0.7948 -0.1330 0.7400 0.241 Uiso calc 1
Cl Cl1 0.64502(5) 0.48319(7) 0.88440(3) 0.0669(3) Uani d 1
Cl Cl2 0.47757(5) 0.39313(7) 0.89944(3) 0.0690(3) Uani d 1
N N1A 0.61669(14) 0.30300(19) 0.95858(9) 0.0482(6) Uani d 1
N N2A 0.66171(13) 0.1268(2) 0.95616(8) 0.0461(6) Uani d 1
N N1B 0.53889(12) 0.15319(19) 0.88859(8) 0.0454(6) Uani d 1
N N2B 0.58110(13) 0.0906(2) 0.82106(8) 0.0487(6) Uani d 1
O O1 0.55373(16) 0.3485(2) 0.78538(9) 0.0877(9) Uani d 1
O O2 0.72585(13) 0.21316(19) 0.86071(8) 0.0642(6) Uani d 1
O O3A 0.64634(15) -0.1747(2) 0.99962(10) 0.0864(9) Uani d 1
O O3B 0.69909(17) -0.1099(3) 0.75803(10) 0.1120(12) Uani d 1

loop_
_atom_site_aniso_label
_atom_site_aniso_U_11
_atom_site_aniso_U_22
_atom_site_aniso_U_33
_atom_site_aniso_U_12
_atom_site_aniso_U_13
_atom_site_aniso_U_23
Ru1 0.05552(18) 0.03555(15) 0.04620(17) 0.00224(11) 0.00919(12) -0.00144(11)
C1 0.061(2) 0.050(2) 0.061(2) -0.0001(16) 0.0049(18) 0.0035(17)
C2 0.058(2) 0.0405(19) 0.0447(19) -0.0079(16) 0.0083(16) 0.0006(14)
C1A 0.078(2) 0.0421(19) 0.059(2) 0.0034(17) 0.0140(18) -0.0096(16)
C2A 0.089(3) 0.053(2) 0.061(2) 0.003(2) 0.014(2) -0.0231(18)
C3A 0.080(3) 0.066(2) 0.047(2) 0.002(2) 0.0067(18) -0.0135(18)
C4A 0.070(2) 0.060(2) 0.049(2) -0.0021(18) -0.0037(17) 0.0020(17)
C5A 0.065(2) 0.054(2) 0.058(2) 0.0025(17) -0.0009(17) 0.0083(17)
C6A 0.064(2) 0.041(2) 0.084(3) 0.0075(16) 0.009(2) 0.0012(18)
C7A 0.103(3) 0.043(2) 0.111(4) 0.005(2) 0.016(3) -0.009(2)
C8A 0.136(4) 0.051(3) 0.104(4) 0.021(3) 0.004(3) -0.024(3)
C9A 0.136(4) 0.070(3) 0.070(3) 0.027(3) 0.025(3) -0.007(2)
C10A 0.095(3) 0.047(2) 0.068(2) 0.0121(19) 0.014(2) 0.0005(18)
C11A 0.055(2) 0.0396(18) 0.064(2) 0.0075(15) 0.0041(17) 0.0001(16)
C12A 0.0515(19) 0.0389(17) 0.055(2) -0.0022(14) 0.0077(15) -0.0006(15)
C13A 0.0464(18) 0.0370(17) 0.0479(18) -0.0026(13) 0.0091(14) -0.0034(14)
C14A 0.054(2) 0.052(2) 0.0466(18) -0.0085(16) 0.0069(15) -0.0055(16)
C15A 0.107(4) 0.061(3) 0.170(5) 0.006(2) 0.062(3) 0.029(3)
C1B 0.052(2) 0.056(2) 0.053(2) 0.0008(16) 0.0112(16) -0.0034(16)
C2B 0.064(2) 0.069(3) 0.068(2) -0.0077(19) 0.0221(19) 0.008(2)
C3B 0.078(3) 0.050(2) 0.086(3) -0.0123(19) 0.015(2) 0.007(2)
C4B 0.099(3) 0.043(2) 0.093(3) -0.008(2) 0.016(2) -0.008(2)
C5B 0.093(3) 0.056(2) 0.083(3) 0.000(2) 0.021(2) -0.023(2)
C6B 0.076(3) 0.108(4) 0.058(2) 0.013(2) 0.010(2) -0.029(2)
C7B 0.081(3) 0.146(5) 0.069(3) 0.005(3) 0.021(3) -0.039(3)
C8B 0.085(3) 0.141(5) 0.060(3) -0.032(3) 0.017(2) -0.018(3)
C9B 0.075(3) 0.104(3) 0.071(3) -0.021(3) 0.005(2) -0.007(2)
C10B 0.059(2) 0.078(3) 0.067(2) -0.011(2) 0.0132(19) -0.009(2)
C11B 0.056(2) 0.079(3) 0.056(2) -0.0017(19) 0.0069(18) -0.022(2)
C12B 0.055(2) 0.055(2) 0.061(2) 0.0035(16) 0.0052(17) -0.0130(17)
C13B 0.0459(18) 0.0420(18) 0.0525(19) -0.0008(14) 0.0074(15) -0.0034(15)
C14B 0.062(2) 0.049(2) 0.068(2) -0.0028(17) 0.0120(19) -0.0022(17)
C15B 0.151(6) 0.196(7) 0.139(5) 0.103(5) 0.034(4) -0.027(4)
Cl1 0.0905(7) 0.0397(5) 0.0714(6) -0.0093(4) 0.0113(5) -0.0003(4)
Cl2 0.0699(6) 0.0575(6) 0.0818(6) 0.0190(4) 0.0184(5) 0.0029(5)
N1A 0.0611(17) 0.0344(14) 0.0503(15) 0.0008(12) 0.0115(13) -0.0060(12)
N2A 0.0532(16) 0.0385(15) 0.0471(15) 0.0017(12) 0.0070(12) -0.0030(12)
N1B 0.0452(15) 0.0423(14) 0.0493(15) 0.0020(12) 0.0080(12) -0.0023(12)
N2B 0.0486(15) 0.0469(16) 0.0509(16) -0.0011(12) 0.0060(12) -0.0046(12)
O1 0.118(2) 0.083(2) 0.0593(17) 0.0010(17) -0.0108(16) 0.0090(15)
O2 0.0567(15) 0.0662(16) 0.0715(17) 0.0041(12) 0.0160(13) 0.0074(12)
O3A 0.107(2) 0.0470(16) 0.112(2) 0.0017(14) 0.0458(19) 0.0099(14)
O3B 0.118(3) 0.141(3) 0.079(2) 0.068(2) 0.0205(18) -0.022(2)

loop_
_atom_type_symbol
_atom_type_description
_atom_type_scat_dispersion_real
_atom_type_scat_dispersion_imag
_atom_type_scat_source
C C 0.0033 0.0016 'International Tables Vol C Tables 4.2.6.8 and 6.1.1.4'
H H 0.0000 0.0000 'International Tables Vol C Tables 4.2.6.8 and 6.1.1.4'
N N 0.0061 0.0033 'International Tables Vol C Tables 4.2.6.8 and 6.1.1.4'
O O 0.0106 0.0060 'International Tables Vol C Tables 4.2.6.8 and 6.1.1.4'
Cl Cl 0.1484 0.1585 'International Tables Vol C Tables 4.2.6.8 and 6.1.1.4'
Ru Ru -1.2594 0.8363 'International Tables Vol C Tables 4.2.6.8 and 6.1.1.4'

loop_
_geom_angle_atom_site_label_1
_geom_angle_atom_site_label_2
_geom_angle_atom_site_label_3
_geom_angle
_geom_angle_publ_flag
C1 Ru1 C2 88.89(14) y
C1 Ru1 N1B 95.56(12) y
C2 Ru1 N1B 92.86(11) y
C1 Ru1 N1A 173.79(12) y
C2 Ru1 N1A 93.70(11) y
N1B Ru1 N1A 89.95(9) y
C1 Ru1 Cl1 86.89(11) y
C2 Ru1 Cl1 88.22(9) y
N1B Ru1 Cl1 177.34(7) y
N1A Ru1 Cl1 87.55(7) y
C1 Ru1 Cl2 88.59(11) y
C2 Ru1 Cl2 177.36(9) y
N1B Ru1 Cl2 88.16(7) y
N1A Ru1 Cl2 88.74(7) y
Cl1 Ru1 Cl2 90.88(3) y
O1 C1 Ru1 174.2(3) ?
O2 C2 Ru1 174.9(3) ?
N1A C1A C2A 124.3(3) ?
N1A C1A H1A 117.9 ?
C2A C1A H1A 117.9 ?
C3A C2A C1A 119.2(3) ?
C3A C2A H2A 120.4 ?
C1A C2A H2A 120.4 ?
C2A C3A C14A 119.2(3) ?
C2A C3A H3A 120.4 ?
C14A C3A H3A 120.4 ?
C5A C4A C14A 119.5(3) ?
C5A C4A H4A 120.2 ?
C14A C4A H4A 120.2 ?
C4A C5A C12A 119.6(3) ?
C4A C5A H5A 120.2 ?
C12A C5A H5A 120.2 ?
O3A C6A C7A 123.6(4) ?
O3A C6A C11A 117.2(3) ?
C7A C6A C11A 119.1(4) ?
C8A C7A C6A 120.4(4) ?
C8A C7A H7A 119.8 ?
C6A C7A H7A 119.8 ?
C7A C8A C9A 121.0(4) ?
C7A C8A H8A 119.5 ?
C9A C8A H8A 119.5 ?
C8A C9A C10A 118.9(4) ?
C8A C9A H9A 120.6 ?
C10A C9A H9A 120.6 ?
C11A C10A C9A 121.4(4) ?
C11A C10A H10A 119.3 ?
C9A C10A H10A 119.3 ?
C10A C11A C6A 119.2(3) ?
C10A C11A C12A 119.7(3) ?
C6A C11A C12A 121.0(3) ?
N2A C12A C5A 122.0(3) ?
N2A C12A C11A 115.6(3) ?
C5A C12A C11A 122.4(3) ?
N2A C13A N1A 116.0(3) ?
N2A C13A C14A 122.6(3) ?
N1A C13A C14A 121.4(3) ?
C13A C14A C4A 117.4(3) ?
C13A C14A C3A 118.4(3) ?
C4A C14A C3A 124.1(3) ?
O3A C15A H15A 109.5 ?
O3A C15A H15B 109.5 ?
H15A C15A H15B 109.5 ?
O3A C15A H15C 109.5 ?
H15A C15A H15C 109.5 ?
H15B C15A H15C 109.5 ?
N1B C1B C2B 124.5(3) ?
N1B C1B H1B 117.7 ?
C2B C1B H1B 117.7 ?
C3B C2B C1B 118.5(3) ?
C3B C2B H2B 120.8 ?
C1B C2B H2B 120.8 ?
C2B C3B C14B 120.0(3) ?
C2B C3B H3B 120.0 ?
C14B C3B H3B 120.0 ?
C5B C4B C14B 119.7(4) ?
C5B C4B H4B 120.2 ?
C14B C4B H4B 120.2 ?
C4B C5B C12B 120.4(3) ?
C4B C5B H5B 119.8 ?
C12B C5B H5B 119.8 ?
O3B C6B C7B 124.6(4) ?
O3B C6B C11B 116.1(4) ?
C7B C6B C11B 119.3(5) ?
C8B C7B C6B 120.0(4) ?
C8B C7B H7B 120.0 ?
C6B C7B H7B 120.0 ?
C7B C8B C9B 121.2(4) ?
C7B C8B H8B 119.4 ?
C9B C8B H8B 119.4 ?
C8B C9B C10B 119.1(5) ?
C8B C9B H9B 120.5 ?
C10B C9B H9B 120.5 ?
C11B C10B C9B 121.6(4) ?
C11B C10B H10B 119.2 ?
C9B C10B H10B 119.2 ?
C10B C11B C6B 118.7(4) ?
C10B C11B C12B 120.0(3) ?
C6B C11B C12B 121.3(4) ?
N2B C12B C5B 122.2(3) ?
N2B C12B C11B 117.3(3) ?
C5B C12B C11B 120.3(3) ?
N2B C13B N1B 116.7(3) ?
N2B C13B C14B 123.1(3) ?
N1B C13B C14B 120.2(3) ?
C3B C14B C13B 119.1(3) ?
C3B C14B C4B 124.4(3) ?
C13B C14B C4B 116.5(3) ?
O3B C15B H15D 109.5 ?
O3B C15B H15E 109.5 ?
H15D C15B H15E 109.5 ?
O3B C15B H15F 109.5 ?
H15D C15B H15F 109.5 ?
H15E C15B H15F 109.5 ?
C1A N1A C13A 117.5(3) ?
C1A N1A Ru1 117.9(2) ?
C13A N1A Ru1 124.62(19) ?
C12A N2A C13A 118.7(3) ?
C1B N1B C13B 117.7(3) ?
C1B N1B Ru1 117.9(2) ?
C13B N1B Ru1 124.0(2) ?
C12B N2B C13B 118.1(3) ?
C6A O3A C15A 118.2(3) ?
C6B O3B C15B 118.8(4) ?

loop_
_geom_bond_atom_site_label_1
_geom_bond_atom_site_label_2
_geom_bond_distance
_geom_bond_publ_flag
Ru1 C1 1.861(4) y
Ru1 C2 1.867(4) y
Ru1 N1B 2.117(2) y
Ru1 N1A 2.188(3) y
Ru1 Cl1 2.3974(9) y
Ru1 Cl2 2.4400(9) y
C1 O1 1.132(4) ?
C2 O2 1.136(3) ?
C1A N1A 1.322(4) ?
C1A C2A 1.393(5) ?
C1A H1A 0.9300 ?
C2A C3A 1.355(5) ?
C2A H2A 0.9300 ?
C3A C14A 1.414(4) ?
C3A H3A 0.9300 ?
C4A C5A 1.353(4) ?
C4A C14A 1.409(5) ?
C4A H4A 0.9300 ?
C5A C12A 1.415(4) ?
C5A H5A 0.9300 ?
C6A O3A 1.356(4) ?
C6A C7A 1.385(5) ?
C6A C11A 1.403(5) ?
C7A C8A 1.367(6) ?
C7A H7A 0.9300 ?
C8A C9A 1.376(6) ?
C8A H8A 0.9300 ?
C9A C10A 1.382(5) ?
C9A H9A 0.9300 ?
C10A C11A 1.372(5) ?
C10A H10A 0.9300 ?
C11A C12A 1.489(4) ?
C12A N2A 1.326(4) ?
C13A N2A 1.353(4) ?
C13A N1A 1.381(4) ?
C13A C14A 1.407(4) ?
C15A O3A 1.423(4) ?
C15A H15A 0.9600 ?
C15A H15B 0.9600 ?
C15A H15C 0.9600 ?
C1B N1B 1.326(4) ?
C1B C2B 1.388(5) ?
C1B H1B 0.9300 ?
C2B C3B 1.353(5) ?
C2B H2B 0.9300 ?
C3B C14B 1.392(5) ?
C3B H3B 0.9300 ?
C4B C5B 1.336(5) ?
C4B C14B 1.426(5) ?
C4B H4B 0.9300 ?
C5B C12B 1.412(5) ?
C5B H5B 0.9300 ?
C6B O3B 1.357(5) ?
C6B C7B 1.396(6) ?
C6B C11B 1.414(5) ?
C7B C8B 1.365(6) ?
C7B H7B 0.9300 ?
C8B C9B 1.375(6) ?
C8B H8B 0.9300 ?
C9B C10B 1.384(5) ?
C9B H9B 0.9300 ?
C10B C11B 1.373(5) ?
C10B H10B 0.9300 ?
C11B C12B 1.488(5) ?
C12B N2B 1.329(4) ?
C13B N2B 1.358(4) ?
C13B N1B 1.385(4) ?
C13B C14B 1.413(4) ?
C15B O3B 1.426(5) ?
C15B H15D 0.9600 ?
C15B H15E 0.9600 ?
C15B H15F 0.9600 ?

loop_
_geom_torsion_atom_site_label_1
_geom_torsion_atom_site_label_2
_geom_torsion_atom_site_label_3
_geom_torsion_atom_site_label_4
_geom_torsion
_geom_torsion_publ_flag
N1A C1A C2A C3A 1.0(6) ?
C1A C2A C3A C14A 0.4(6) ?
C14A C4A C5A C12A 1.2(5) ?
O3A C6A C7A C8A 179.4(4) ?
C11A C6A C7A C8A 1.6(6) ?
C6A C7A C8A C9A -0.2(7) ?
C7A C8A C9A C10A -0.8(7) ?
C8A C9A C10A C11A 0.4(7) ?
C9A C10A C11A C6A 1.0(6) ?
C9A C10A C11A C12A -175.8(4) ?
O3A C6A C11A C10A -179.9(3) ?
C7A C6A C11A C10A -2.0(5) ?
O3A C6A C11A C12A -3.2(5) ?
C7A C6A C11A C12A 174.7(3) ?
C4A C5A C12A N2A 2.8(5) ?
C4A C5A C12A C11A -177.9(3) ?
C10A C11A C12A N2A 42.6(4) y
C6A C11A C12A N2A -134.1(3) y
C10A C11A C12A C5A -136.7(4) y
C6A C11A C12A C5A 46.5(5) y
N2A C13A C14A C4A 1.5(5) ?
N1A C13A C14A C4A 178.7(3) ?
N2A C13A C14A C3A -177.9(3) ?
N1A C13A C14A C3A -0.6(5) ?
C5A C4A C14A C13A -3.2(5) ?
C5A C4A C14A C3A 176.1(3) ?
C2A C3A C14A C13A -0.5(5) ?
C2A C3A C14A C4A -179.8(3) ?
N1B C1B C2B C3B 1.1(5) ?
C1B C2B C3B C14B -2.4(6) ?
C14B C4B C5B C12B -0.1(6) ?
O3B C6B C7B C8B -179.8(4) ?
C11B C6B C7B C8B -0.9(7) ?
C6B C7B C8B C9B 3.4(7) ?
C7B C8B C9B C10B -3.0(7) ?
C8B C9B C10B C11B 0.0(6) ?
C9B C10B C11B C6B 2.4(6) ?
C9B C10B C11B C12B -175.1(3) ?
O3B C6B C11B C10B 177.1(4) ?
C7B C6B C11B C10B -1.9(6) ?
O3B C6B C11B C12B -5.4(6) ?
C7B C6B C11B C12B 175.5(4) ?
C4B C5B C12B N2B 0.6(6) ?
C4B C5B C12B C11B -173.4(4) ?
C10B C11B C12B N2B -45.4(5) y
C6B C11B C12B N2B 137.1(4) y
C10B C11B C12B C5B 128.8(4) y
C6B C11B C12B C5B -48.6(5) y
C2B C3B C14B C13B 0.9(6) ?
C2B C3B C14B C4B -177.8(4) ?
N2B C13B C14B C3B -176.7(3) ?
N1B C13B C14B C3B 2.0(5) ?
N2B C13B C14B C4B 2.1(5) ?
N1B C13B C14B C4B -179.2(3) ?
C5B C4B C14B C3B 177.5(4) ?
C5B C4B C14B C13B -1.2(6) ?
C2A C1A N1A C13A -2.1(5) ?
C2A C1A N1A Ru1 177.5(3) ?
N2A C13A N1A C1A 179.3(3) ?
C14A C13A N1A C1A 1.9(4) ?
N2A C13A N1A Ru1 -0.3(4) ?
C14A C13A N1A Ru1 -177.7(2) ?
C5A C12A N2A C13A -4.6(4) ?
C11A C12A N2A C13A 176.0(3) ?
N1A C13A N2A C12A -174.9(3) ?
C14A C13A N2A C12A 2.4(4) ?
C2B C1B N1B C13B 1.7(5) ?
C2B C1B N1B Ru1 -171.4(3) ?
N2B C13B N1B C1B 175.6(3) ?
C14B C13B N1B C1B -3.2(4) ?
N2B C13B N1B Ru1 -11.8(4) ?
C14B C13B N1B Ru1 169.4(2) ?
C5B C12B N2B C13B 0.2(5) ?
C11B C12B N2B C13B 174.3(3) ?
N1B C13B N2B C12B 179.7(3) ?
C14B C13B N2B C12B -1.6(5) ?
C7A C6A O3A C15A 10.0(6) ?
C11A C6A O3A C15A -172.2(4) ?
C7B C6B O3B C15B 0.5(7) ?
C11B C6B O3B C15B -178.5(5) ?

_cod_database_fobs_code 2021323
